data_4110177
loop_
_publ_author_name
'Sungjun Hong'
'Stefan M. Huber'
'Laura Gagliardi'
'Christopher C. Cramer'
'William B. Tolman'

_publ_section_title
;
 Copper(I)-\a-Ketocarboxylate Complexes: Characterization and O2 Reactions
 That Yield Copper-Oxygen Intermediates Capable of Hydroxylating Arenes
;
_journal_name_full 'Journal of the American Chemical Society'
_journal_page_first 14190
_journal_page_last 14192
_journal_paper_doi 10.1021/ja0760426
_journal_volume 129
_journal_year 2007
_chemical_formula_moiety 'C38 H43 Cu N2 O3'
_chemical_formula_sum 'C38 H43 Cu N2 O3'
_chemical_formula_weight 639.28
_chemical_name_common '[L(Me)Cu(O2CC(O)Mes)]'
_chemical_name_systematic
; 
 ? 
;
_space_group_IT_number 2
_symmetry_cell_setting triclinic
_symmetry_space_group_name_Hall '-P 1'
_symmetry_space_group_name_H-M 'P -1'
_atom_sites_solution_hydrogens geom
_atom_sites_solution_primary direct
_atom_sites_solution_secondary difmap
_audit_creation_method SHELXL-97
_cell_angle_alpha 78.74(4)
_cell_angle_beta 78.76(4)
_cell_angle_gamma 66.24(4)
_cell_formula_units_Z 2
_cell_length_a 8.958(3)
_cell_length_b 11.008(4)
_cell_length_c 19.141(11)
_cell_measurement_reflns_used 2474
_cell_measurement_temperature 273(2)
_cell_measurement_theta_max 24.97
_cell_measurement_theta_min 2.18
_cell_volume 1680.0(14)
_computing_cell_refinement SAINT,Bruker
_computing_data_collection SMART,Bruker
_computing_data_reduction SAINT,Bruker
_computing_molecular_graphics SHELXTL,Bruker
_computing_structure_refinement 'SHELXL-97 (Sheldrick, 1997)'
_computing_structure_solution 'SHELXS-97 (Sheldrick, 1990)'
_diffrn_ambient_temperature 273(2)
_diffrn_measured_fraction_theta_full 0.983
_diffrn_measured_fraction_theta_max 0.983
_diffrn_measurement_device_type 'Bruker SMART Platform CCD'
_diffrn_measurement_method 'area detector,omega scans per phi'
_diffrn_radiation_monochromator graphite
_diffrn_radiation_source 'normal-focus sealed tube'
_diffrn_radiation_type MoK\a
_diffrn_radiation_wavelength 0.71073
_diffrn_reflns_av_R_equivalents 0.0280
_diffrn_reflns_av_sigmaI/netI 0.0385
_diffrn_reflns_limit_h_max 10
_diffrn_reflns_limit_h_min -10
_diffrn_reflns_limit_k_max 13
_diffrn_reflns_limit_k_min -13
_diffrn_reflns_limit_l_max 22
_diffrn_reflns_limit_l_min -22
_diffrn_reflns_number 13556
_diffrn_reflns_theta_full 25.11
_diffrn_reflns_theta_max 25.11
_diffrn_reflns_theta_min 1.09
_exptl_absorpt_coefficient_mu 0.688
_exptl_absorpt_correction_T_max 0.797
_exptl_absorpt_correction_T_min 0.671
_exptl_absorpt_correction_type multi-scan
_exptl_absorpt_process_details 'SADABS,R.Blessing 1995'
_exptl_crystal_colour red
_exptl_crystal_density_diffrn 1.264
_exptl_crystal_description block
_exptl_crystal_F_000 676
_exptl_crystal_size_max 0.42
_exptl_crystal_size_mid 0.36
_exptl_crystal_size_min 0.33
_refine_diff_density_max 0.386
_refine_diff_density_min -0.347
_refine_diff_density_rms 0.053
_refine_ls_extinction_method none
_refine_ls_goodness_of_fit_ref 1.059
_refine_ls_hydrogen_treatment constr
_refine_ls_matrix_type full
_refine_ls_number_parameters 397
_refine_ls_number_reflns 5878
_refine_ls_number_restraints 5
_refine_ls_restrained_S_all 1.059
_refine_ls_R_factor_all 0.0513
_refine_ls_R_factor_gt 0.0356
_refine_ls_shift/su_max 0.001
_refine_ls_shift/su_mean 0.000
_refine_ls_structure_factor_coef Fsqd
_refine_ls_weighting_details 'calc w=1/[\s^2^(Fo^2^)+(0.0488P)^2^+0.7294P] where P=(Fo^2^+2Fc^2^)/3'
_refine_ls_weighting_scheme calc
_refine_ls_wR_factor_gt 0.0893
_refine_ls_wR_factor_ref 0.1013
_reflns_number_gt 4702
_reflns_number_total 5878
_reflns_threshold_expression >2sigma(I)
_cod_data_source_file ja0760426si20070810_064148.cif
_cod_data_source_block 07049b
_cod_original_cell_volume 1679.9(13)
_cod_database_code 4110177

loop_
_symmetry_equiv_pos_as_xyz
'x, y, z'
'-x, -y, -z'

loop_
_atom_site_label
_atom_site_type_symbol
_atom_site_fract_x
_atom_site_fract_y
_atom_site_fract_z
_atom_site_U_iso_or_equiv
_atom_site_adp_type
_atom_site_occupancy
_atom_site_symmetry_multiplicity
_atom_site_calc_flag
_atom_site_refinement_flags
Cu1 Cu 0.68543(4) 0.81440(3) 0.729960(16) 0.03336(11) Uani 1 1 d .
N1 N 0.7307(2) 0.97878(17) 0.69853(10) 0.0240(4) Uani 1 1 d .
O1 O 0.8139(2) 0.61899(16) 0.75107(9) 0.0340(4) Uani 1 1 d .
C2 C 0.5800(3) 0.6114(2) 0.71537(12) 0.0278(5) Uani 1 1 d .
O2 O 0.7911(3) 0.41979(17) 0.76516(12) 0.0540(6) Uani 1 1 d .
C1 C 0.7445(3) 0.5415(2) 0.74721(13) 0.0308(6) Uani 1 1 d .
C22 C 0.7709(3) 0.9369(2) 0.52571(13) 0.0308(5) Uani 1 1 d D
O3 O 0.5299(2) 0.73222(16) 0.69647(10) 0.0376(4) Uani 1 1 d .
C5 C 0.4173(3) 0.4111(2) 0.63498(13) 0.0309(6) Uani 1 1 d .
H5A H 0.4305 0.3803 0.5914 0.037 Uiso 1 1 calc R
C11 C 0.2117(4) 0.3015(3) 0.68302(17) 0.0519(8) Uani 1 1 d .
H11A H 0.2382 0.2783 0.6351 0.078 Uiso 0.50 1 calc PR
H11B H 0.0964 0.3549 0.6917 0.078 Uiso 0.50 1 calc PR
H11C H 0.2379 0.2214 0.7168 0.078 Uiso 0.50 1 calc PR
H11D H 0.1434 0.2914 0.7273 0.078 Uiso 0.50 1 calc PR
H11E H 0.2853 0.2148 0.6707 0.078 Uiso 0.50 1 calc PR
H11F H 0.1437 0.3483 0.6456 0.078 Uiso 0.50 1 calc PR
C24 C 0.6470(4) 1.0767(3) 0.50667(16) 0.0461(7) Uani 1 1 d D
H24A H 0.5988 1.0787 0.4656 0.069 Uiso 1 1 calc R
H24B H 0.7012 1.1389 0.4957 0.069 Uiso 1 1 calc R
H24C H 0.5624 1.1011 0.5466 0.069 Uiso 1 1 calc R
C12 C 0.8140(3) 1.0061(2) 0.63472(12) 0.0258(5) Uani 1 1 d .
C3 C 0.4874(3) 0.5293(2) 0.70701(12) 0.0259(5) Uani 1 1 d .
C6 C 0.3101(3) 0.3803(2) 0.69157(13) 0.0330(6) Uani 1 1 d .
C17 C 0.8580(3) 0.9064(2) 0.58383(12) 0.0265(5) Uani 1 1 d D
C7 C 0.2937(3) 0.4253(2) 0.75612(13) 0.0326(6) Uani 1 1 d .
H7A H 0.2216 0.4061 0.7944 0.039 Uiso 1 1 calc R
C20 C 0.9193(3) 0.7088(3) 0.50046(14) 0.0375(6) Uani 1 1 d D
H20A H 0.9364 0.6415 0.4736 0.045 Uiso 1 1 calc R
N2 N 0.5710(2) 0.91511(18) 0.82071(10) 0.0235(4) Uani 1 1 d .
C10 C 0.3622(4) 0.5459(3) 0.83679(14) 0.0484(7) Uani 1 1 d .
H10A H 0.4317 0.5948 0.8335 0.073 Uiso 0.50 1 calc PR
H10B H 0.3929 0.4701 0.8732 0.073 Uiso 0.50 1 calc PR
H10C H 0.2497 0.6031 0.8490 0.073 Uiso 0.50 1 calc PR
H10D H 0.2845 0.5172 0.8703 0.073 Uiso 0.50 1 calc PR
H10E H 0.3233 0.6419 0.8306 0.073 Uiso 0.50 1 calc PR
H10F H 0.4665 0.5088 0.8548 0.073 Uiso 0.50 1 calc PR
C23 C 1.0857(3) 0.7502(3) 0.65729(14) 0.0391(6) Uani 1 1 d D
H23A H 1.0509 0.8281 0.6811 0.059 Uiso 0.50 1 calc PR
H23B H 1.1993 0.7262 0.6373 0.059 Uiso 0.50 1 calc PR
H23C H 1.0727 0.6773 0.6912 0.059 Uiso 0.50 1 calc PR
H23D H 1.1643 0.6597 0.6587 0.059 Uiso 0.50 1 calc PR
H23E H 1.0160 0.7615 0.7024 0.059 Uiso 0.50 1 calc PR
H23F H 1.1426 0.8104 0.6486 0.059 Uiso 0.50 1 calc PR
C8 C 0.3817(3) 0.4986(2) 0.76549(12) 0.0293(5) Uani 1 1 d .
C19 C 1.0102(3) 0.6823(2) 0.55578(13) 0.0351(6) Uani 1 1 d D
H19A H 1.0911 0.5977 0.5649 0.042 Uiso 1 1 calc R
C21 C 0.8024(3) 0.8357(3) 0.48484(14) 0.0365(6) Uani 1 1 d D
H21A H 0.7439 0.8535 0.4464 0.044 Uiso 1 1 calc R
C18 C 0.9828(3) 0.7801(2) 0.59809(13) 0.0297(5) Uani 1 1 d D
C9 C 0.6181(3) 0.5227(3) 0.57774(14) 0.0408(6) Uani 1 1 d .
H9A H 0.6162 0.4851 0.5368 0.061 Uiso 0.50 1 calc PR
H9B H 0.7284 0.4876 0.5896 0.061 Uiso 0.50 1 calc PR
H9C H 0.5808 0.6183 0.5667 0.061 Uiso 0.50 1 calc PR
H9D H 0.6673 0.5756 0.5919 0.061 Uiso 0.50 1 calc PR
H9E H 0.5552 0.5731 0.5391 0.061 Uiso 0.50 1 calc PR
H9F H 0.7028 0.4424 0.5621 0.061 Uiso 0.50 1 calc PR
C4 C 0.5058(3) 0.4864(2) 0.64123(12) 0.0279(5) Uani 1 1 d .
C15 C 0.7319(3) 1.1724(2) 0.73719(13) 0.0282(5) Uani 1 1 d .
H15A H 0.7035 1.2275 0.7728 0.034 Uiso 1 1 calc R
C26 C 0.5432(3) 1.1092(3) 0.87625(13) 0.0365(6) Uani 1 1 d .
H26A H 0.4880 1.0710 0.9171 0.055 Uiso 1 1 calc R
H26B H 0.4694 1.1971 0.8595 0.055 Uiso 1 1 calc R
H26C H 0.6375 1.1152 0.8897 0.055 Uiso 1 1 calc R
C16 C 0.6886(3) 1.0619(2) 0.74879(12) 0.0237(5) Uani 1 1 d .
C13 C 0.8578(3) 1.1168(2) 0.62004(13) 0.0310(5) Uani 1 1 d .
H13A H 0.9136 1.1349 0.5755 0.037 Uiso 1 1 calc R
C25 C 0.5971(3) 1.0226(2) 0.81768(12) 0.0248(5) Uani 1 1 d .
C14 C 0.8184(3) 1.1994(2) 0.67170(14) 0.0327(6) Uani 1 1 d .
H14A H 0.8493 1.2727 0.6628 0.039 Uiso 1 1 calc R
C28 C 0.3122(3) 0.9135(2) 0.89258(12) 0.0294(5) Uani 1 1 d .
C29 C 0.2351(3) 0.8516(3) 0.95008(13) 0.0364(6) Uani 1 1 d .
H29A H 0.1209 0.8842 0.9585 0.044 Uiso 1 1 calc R
C31 C 0.4943(3) 0.6934(3) 0.98316(13) 0.0362(6) Uani 1 1 d .
H31A H 0.5535 0.6198 1.0135 0.043 Uiso 1 1 calc R
C27 C 0.4853(3) 0.8628(2) 0.88255(12) 0.0259(5) Uani 1 1 d .
C36 C 0.7662(3) 0.6991(2) 0.91513(13) 0.0335(6) Uani 1 1 d .
H36A H 0.7999 0.7289 0.8651 0.040 Uiso 1 1 calc R
C33 C 0.2123(3) 1.0253(3) 0.84031(13) 0.0357(6) Uani 1 1 d .
H33A H 0.2807 1.0754 0.8157 0.043 Uiso 1 1 calc R
C38 C 0.8470(4) 0.5457(3) 0.92729(15) 0.0438(7) Uani 1 1 d .
H38A H 0.9643 0.5187 0.9217 0.066 Uiso 1 1 calc R
H38B H 0.8178 0.5092 0.8928 0.066 Uiso 1 1 calc R
H38C H 0.8094 0.5134 0.9749 0.066 Uiso 1 1 calc R
C32 C 0.5791(3) 0.7511(2) 0.92698(12) 0.0289(5) Uani 1 1 d .
C35 C 0.1741(4) 0.9661(3) 0.78375(17) 0.0595(9) Uani 1 1 d .
H35A H 0.2747 0.9053 0.7612 0.089 Uiso 1 1 calc R
H35B H 0.1198 1.0367 0.7482 0.089 Uiso 1 1 calc R
H35C H 0.1038 0.9189 0.8061 0.089 Uiso 1 1 calc R
C37 C 0.8279(4) 0.7595(3) 0.96313(18) 0.0504(8) Uani 1 1 d .
H37A H 0.9457 0.7191 0.9589 0.076 Uiso 1 1 calc R
H37B H 0.7826 0.7431 1.0122 0.076 Uiso 1 1 calc R
H37C H 0.7941 0.8542 0.9486 0.076 Uiso 1 1 calc R
C34 C 0.0540(4) 1.1242(3) 0.87564(16) 0.0514(8) Uani 1 1 d .
H34A H 0.0799 1.1647 0.9093 0.077 Uiso 1 1 calc R
H34B H -0.0157 1.0779 0.9004 0.077 Uiso 1 1 calc R
H34C H -0.0019 1.1924 0.8395 0.077 Uiso 1 1 calc R
C30 C 0.3249(4) 0.7426(3) 0.99488(14) 0.0403(6) Uani 1 1 d .
H30A H 0.2711 0.7026 1.0329 0.048 Uiso 1 1 calc R

loop_
_atom_site_aniso_label
_atom_site_aniso_U_11
_atom_site_aniso_U_22
_atom_site_aniso_U_33
_atom_site_aniso_U_23
_atom_site_aniso_U_13
_atom_site_aniso_U_12
Cu1 0.0466(2) 0.02339(17) 0.03352(18) -0.00574(12) 0.00346(14) -0.01976(15)
N1 0.0251(11) 0.0195(9) 0.0261(10) -0.0023(8) 0.0004(8) -0.0093(8)
O1 0.0339(10) 0.0250(9) 0.0459(10) -0.0055(7) -0.0081(8) -0.0125(8)
C2 0.0329(14) 0.0246(13) 0.0249(12) -0.0050(9) -0.0007(10) -0.0104(11)
O2 0.0556(13) 0.0218(10) 0.0922(16) 0.0013(10) -0.0378(12) -0.0137(9)
C1 0.0329(14) 0.0231(13) 0.0373(14) -0.0059(10) -0.0089(11) -0.0086(11)
C22 0.0258(13) 0.0329(13) 0.0307(13) -0.0031(10) 0.0033(10) -0.0116(11)
O3 0.0423(11) 0.0226(9) 0.0495(11) 0.0010(8) -0.0158(9) -0.0121(8)
C5 0.0363(15) 0.0272(12) 0.0283(13) -0.0068(10) -0.0097(11) -0.0070(11)
C11 0.069(2) 0.0511(18) 0.0534(18) 0.0039(14) -0.0230(16) -0.0387(17)
C24 0.0404(17) 0.0425(16) 0.0506(17) -0.0014(13) -0.0138(14) -0.0092(14)
C12 0.0207(12) 0.0211(11) 0.0299(12) -0.0005(9) -0.0008(10) -0.0047(10)
C3 0.0268(13) 0.0198(11) 0.0292(12) -0.0013(9) -0.0077(10) -0.0060(10)
C6 0.0349(15) 0.0277(13) 0.0380(14) 0.0002(11) -0.0143(12) -0.0113(12)
C17 0.0255(13) 0.0250(12) 0.0266(12) -0.0020(9) 0.0052(10) -0.0117(11)
C7 0.0332(14) 0.0322(13) 0.0320(13) 0.0027(10) -0.0048(11) -0.0148(12)
C20 0.0391(16) 0.0386(15) 0.0367(14) -0.0147(12) 0.0088(12) -0.0184(13)
N2 0.0235(10) 0.0217(10) 0.0233(10) -0.0010(8) -0.0010(8) -0.0085(8)
C10 0.067(2) 0.0562(18) 0.0304(14) -0.0097(13) 0.0001(14) -0.0335(17)
C23 0.0371(16) 0.0322(14) 0.0397(15) -0.0038(11) -0.0048(12) -0.0051(12)
C8 0.0345(14) 0.0263(12) 0.0257(12) -0.0006(10) -0.0058(10) -0.0105(11)
C19 0.0367(15) 0.0251(13) 0.0357(14) -0.0030(11) 0.0046(12) -0.0083(12)
C21 0.0341(15) 0.0459(16) 0.0314(13) -0.0075(12) -0.0009(11) -0.0174(13)
C18 0.0279(13) 0.0281(13) 0.0299(13) -0.0015(10) 0.0024(10) -0.0110(11)
C9 0.0449(17) 0.0435(16) 0.0323(14) -0.0065(12) 0.0032(12) -0.0180(14)
C4 0.0277(13) 0.0229(12) 0.0275(12) -0.0028(9) -0.0041(10) -0.0039(10)
C15 0.0265(13) 0.0195(11) 0.0375(13) -0.0045(10) -0.0052(11) -0.0069(10)
C26 0.0475(17) 0.0328(14) 0.0308(13) -0.0096(11) 0.0021(12) -0.0176(13)
C16 0.0209(12) 0.0186(11) 0.0298(12) -0.0030(9) -0.0037(10) -0.0056(10)
C13 0.0278(14) 0.0259(12) 0.0356(13) 0.0018(10) 0.0025(11) -0.0120(11)
C25 0.0231(12) 0.0216(11) 0.0272(12) -0.0034(9) -0.0044(10) -0.0054(10)
C14 0.0304(14) 0.0194(12) 0.0477(15) 0.0014(11) -0.0040(12) -0.0119(11)
C28 0.0308(14) 0.0333(13) 0.0251(12) -0.0057(10) -0.0003(10) -0.0140(11)
C29 0.0326(15) 0.0450(15) 0.0325(14) -0.0062(12) 0.0040(11) -0.0190(13)
C31 0.0457(17) 0.0350(14) 0.0270(13) 0.0026(11) -0.0059(12) -0.0168(13)
C27 0.0309(14) 0.0268(12) 0.0215(11) -0.0036(9) -0.0006(10) -0.0136(11)
C36 0.0322(14) 0.0324(13) 0.0311(13) 0.0027(11) -0.0067(11) -0.0092(12)
C33 0.0284(14) 0.0413(15) 0.0336(14) 0.0002(11) -0.0033(11) -0.0119(12)
C38 0.0450(17) 0.0359(15) 0.0453(16) -0.0019(12) -0.0098(13) -0.0096(13)
C32 0.0344(14) 0.0292(13) 0.0250(12) -0.0028(10) -0.0043(10) -0.0142(11)
C35 0.060(2) 0.0547(19) 0.0510(18) -0.0130(15) -0.0258(16) 0.0022(17)
C37 0.0401(17) 0.0445(17) 0.070(2) -0.0079(15) -0.0203(15) -0.0132(14)
C34 0.0429(18) 0.0495(18) 0.0469(17) -0.0065(14) -0.0065(14) -0.0018(15)
C30 0.0489(18) 0.0448(16) 0.0296(13) 0.0009(12) 0.0047(12) -0.0273(14)

loop_
_atom_type_symbol
_atom_type_description
_atom_type_scat_dispersion_real
_atom_type_scat_dispersion_imag
_atom_type_scat_source
C C 0.0033 0.0016 'International Tables Vol C Tables 4.2.6.8 and 6.1.1.4'
H H 0.0000 0.0000 'International Tables Vol C Tables 4.2.6.8 and 6.1.1.4'
N N 0.0061 0.0033 'International Tables Vol C Tables 4.2.6.8 and 6.1.1.4'
O O 0.0106 0.0060 'International Tables Vol C Tables 4.2.6.8 and 6.1.1.4'
Cu Cu 0.3201 1.2651 'International Tables Vol C Tables 4.2.6.8 and 6.1.1.4'

loop_
_geom_angle_atom_site_label_1
_geom_angle_atom_site_label_2
_geom_angle_atom_site_label_3
_geom_angle
N1 Cu1 O1 137.52(8)
N1 Cu1 N2 79.99(8)
O1 Cu1 N2 115.31(8)
N1 Cu1 O3 134.09(8)
O1 Cu1 O3 79.18(7)
N2 Cu1 O3 112.07(8)
C12 N1 C16 118.94(19)
C12 N1 Cu1 125.03(15)
C16 N1 Cu1 115.64(15)
C1 O1 Cu1 116.78(16)
O3 C2 C3 121.5(2)
O3 C2 C1 119.2(2)
C3 C2 C1 119.29(19)
O2 C1 O1 128.5(2)
O2 C1 C2 117.2(2)
O1 C1 C2 114.4(2)
C21 C22 C17 118.1(2)
C21 C22 C24 120.7(2)
C17 C22 C24 121.2(2)
C2 O3 Cu1 109.20(16)
C6 C5 C4 122.2(2)
C6 C5 H5A 118.9
C4 C5 H5A 118.9
C6 C11 H11A 109.5
C6 C11 H11B 109.5
H11A C11 H11B 109.5
C6 C11 H11C 109.5
H11A C11 H11C 109.5
H11B C11 H11C 109.5
C6 C11 H11D 109.5
H11A C11 H11D 141.1
H11B C11 H11D 56.3
H11C C11 H11D 56.3
C6 C11 H11E 109.5
H11A C11 H11E 56.3
H11B C11 H11E 141.1
H11C C11 H11E 56.3
H11D C11 H11E 109.5
C6 C11 H11F 109.5
H11A C11 H11F 56.3
H11B C11 H11F 56.3
H11C C11 H11F 141.1
H11D C11 H11F 109.5
H11E C11 H11F 109.5
C22 C24 H24A 109.5
C22 C24 H24B 109.5
H24A C24 H24B 109.5
C22 C24 H24C 109.5
H24A C24 H24C 109.5
H24B C24 H24C 109.5
N1 C12 C13 121.4(2)
N1 C12 C17 114.66(19)
C13 C12 C17 123.9(2)
C4 C3 C8 121.0(2)
C4 C3 C2 119.6(2)
C8 C3 C2 119.5(2)
C7 C6 C5 118.1(2)
C7 C6 C11 120.5(2)
C5 C6 C11 121.4(2)
C22 C17 C18 121.3(2)
C22 C17 C12 120.1(2)
C18 C17 C12 118.5(2)
C6 C7 C8 121.9(2)
C6 C7 H7A 119.1
C8 C7 H7A 119.1
C19 C20 C21 120.0(2)
C19 C20 H20A 120.0
C21 C20 H20A 120.0
C25 N2 C27 123.14(19)
C25 N2 Cu1 113.24(15)
C27 N2 Cu1 123.39(14)
C8 C10 H10A 109.5
C8 C10 H10B 109.5
H10A C10 H10B 109.5
C8 C10 H10C 109.5
H10A C10 H10C 109.5
H10B C10 H10C 109.5
C8 C10 H10D 109.5
H10A C10 H10D 141.1
H10B C10 H10D 56.3
H10C C10 H10D 56.3
C8 C10 H10E 109.5
H10A C10 H10E 56.3
H10B C10 H10E 141.1
H10C C10 H10E 56.3
H10D C10 H10E 109.5
C8 C10 H10F 109.5
H10A C10 H10F 56.3
H10B C10 H10F 56.3
H10C C10 H10F 141.1
H10D C10 H10F 109.5
H10E C10 H10F 109.5
C18 C23 H23A 109.5
C18 C23 H23B 109.5
H23A C23 H23B 109.5
C18 C23 H23C 109.5
H23A C23 H23C 109.5
H23B C23 H23C 109.5
C18 C23 H23D 109.5
H23A C23 H23D 141.1
H23B C23 H23D 56.3
H23C C23 H23D 56.3
C18 C23 H23E 109.5
H23A C23 H23E 56.3
H23B C23 H23E 141.1
H23C C23 H23E 56.3
H23D C23 H23E 109.5
C18 C23 H23F 109.5
H23A C23 H23F 56.3
H23B C23 H23F 56.3
H23C C23 H23F 141.1
H23D C23 H23F 109.5
H23E C23 H23F 109.5
C7 C8 C3 118.6(2)
C7 C8 C10 120.8(2)
C3 C8 C10 120.6(2)
C20 C19 C18 120.9(2)
C20 C19 H19A 119.6
C18 C19 H19A 119.6
C20 C21 C22 121.1(2)
C20 C21 H21A 119.5
C22 C21 H21A 119.5
C19 C18 C17 118.4(2)
C19 C18 C23 120.1(2)
C17 C18 C23 121.5(2)
C4 C9 H9A 109.5
C4 C9 H9B 109.5
H9A C9 H9B 109.5
C4 C9 H9C 109.5
H9A C9 H9C 109.5
H9B C9 H9C 109.5
C4 C9 H9D 109.5
H9A C9 H9D 141.1
H9B C9 H9D 56.3
H9C C9 H9D 56.3
C4 C9 H9E 109.5
H9A C9 H9E 56.3
H9B C9 H9E 141.1
H9C C9 H9E 56.3
H9D C9 H9E 109.5
C4 C9 H9F 109.5
H9A C9 H9F 56.3
H9B C9 H9F 56.3
H9C C9 H9F 141.1
H9D C9 H9F 109.5
H9E C9 H9F 109.5
C3 C4 C5 118.2(2)
C3 C4 C9 120.5(2)
C5 C4 C9 121.2(2)
C16 C15 C14 118.9(2)
C16 C15 H15A 120.6
C14 C15 H15A 120.6
C25 C26 H26A 109.5
C25 C26 H26B 109.5
H26A C26 H26B 109.5
C25 C26 H26C 109.5
H26A C26 H26C 109.5
H26B C26 H26C 109.5
N1 C16 C15 121.9(2)
N1 C16 C25 114.80(19)
C15 C16 C25 123.3(2)
C14 C13 C12 119.6(2)
C14 C13 H13A 120.2
C12 C13 H13A 120.2
N2 C25 C26 125.5(2)
N2 C25 C16 115.7(2)
C26 C25 C16 118.8(2)
C13 C14 C15 119.3(2)
C13 C14 H14A 120.4
C15 C14 H14A 120.4
C29 C28 C27 117.5(2)
C29 C28 C33 120.7(2)
C27 C28 C33 121.6(2)
C30 C29 C28 121.4(2)
C30 C29 H29A 119.3
C28 C29 H29A 119.3
C30 C31 C32 121.6(2)
C30 C31 H31A 119.2
C32 C31 H31A 119.2
C32 C27 C28 122.0(2)
C32 C27 N2 117.8(2)
C28 C27 N2 119.8(2)
C32 C36 C37 110.2(2)
C32 C36 C38 113.0(2)
C37 C36 C38 110.2(2)
C32 C36 H36A 107.7
C37 C36 H36A 107.7
C38 C36 H36A 107.7
C28 C33 C35 109.7(2)
C28 C33 C34 114.1(2)
C35 C33 C34 110.1(2)
C28 C33 H33A 107.6
C35 C33 H33A 107.6
C34 C33 H33A 107.6
C36 C38 H38A 109.5
C36 C38 H38B 109.5
H38A C38 H38B 109.5
C36 C38 H38C 109.5
H38A C38 H38C 109.5
H38B C38 H38C 109.5
C31 C32 C27 117.5(2)
C31 C32 C36 121.7(2)
C27 C32 C36 120.8(2)
C33 C35 H35A 109.5
C33 C35 H35B 109.5
H35A C35 H35B 109.5
C33 C35 H35C 109.5
H35A C35 H35C 109.5
H35B C35 H35C 109.5
C36 C37 H37A 109.5
C36 C37 H37B 109.5
H37A C37 H37B 109.5
C36 C37 H37C 109.5
H37A C37 H37C 109.5
H37B C37 H37C 109.5
C33 C34 H34A 109.5
C33 C34 H34B 109.5
H34A C34 H34B 109.5
C33 C34 H34C 109.5
H34A C34 H34C 109.5
H34B C34 H34C 109.5
C31 C30 C29 119.9(2)
C31 C30 H30A 120.1
C29 C30 H30A 120.1

loop_
_geom_bond_atom_site_label_1
_geom_bond_atom_site_label_2
_geom_bond_distance
Cu1 N1 1.9676(19)
Cu1 O1 1.9904(19)
Cu1 N2 2.107(2)
Cu1 O3 2.1815(19)
N1 C12 1.350(3)
N1 C16 1.353(3)
O1 C1 1.261(3)
C2 O3 1.223(3)
C2 C3 1.498(3)
C2 C1 1.545(3)
O2 C1 1.230(3)
C22 C21 1.391(4)
C22 C17 1.393(3)
C22 C24 1.515(4)
C5 C6 1.387(4)
C5 C4 1.391(3)
C5 H5A 0.9300
C11 C6 1.512(3)
C11 H11A 0.9600
C11 H11B 0.9600
C11 H11C 0.9600
C11 H11D 0.9600
C11 H11E 0.9600
C11 H11F 0.9600
C24 H24A 0.9600
C24 H24B 0.9600
C24 H24C 0.9600
C12 C13 1.388(3)
C12 C17 1.492(3)
C3 C4 1.387(3)
C3 C8 1.400(3)
C6 C7 1.379(4)
C17 C18 1.406(3)
C7 C8 1.388(3)
C7 H7A 0.9300
C20 C19 1.376(4)
C20 C21 1.384(4)
C20 H20A 0.9300
N2 C25 1.284(3)
N2 C27 1.435(3)
C10 C8 1.509(3)
C10 H10A 0.9600
C10 H10B 0.9600
C10 H10C 0.9600
C10 H10D 0.9600
C10 H10E 0.9600
C10 H10F 0.9600
C23 C18 1.503(4)
C23 H23A 0.9600
C23 H23B 0.9600
C23 H23C 0.9600
C23 H23D 0.9600
C23 H23E 0.9600
C23 H23F 0.9600
C19 C18 1.387(3)
C19 H19A 0.9300
C21 H21A 0.9300
C9 C4 1.519(4)
C9 H9A 0.9600
C9 H9B 0.9600
C9 H9C 0.9600
C9 H9D 0.9600
C9 H9E 0.9600
C9 H9F 0.9600
C15 C16 1.385(3)
C15 C14 1.386(4)
C15 H15A 0.9300
C26 C25 1.495(3)
C26 H26A 0.9600
C26 H26B 0.9600
C26 H26C 0.9600
C16 C25 1.497(3)
C13 C14 1.373(4)
C13 H13A 0.9300
C14 H14A 0.9300
C28 C29 1.394(3)
C28 C27 1.407(3)
C28 C33 1.516(4)
C29 C30 1.382(4)
C29 H29A 0.9300
C31 C30 1.378(4)
C31 C32 1.393(3)
C31 H31A 0.9300
C27 C32 1.407(3)
C36 C32 1.522(4)
C36 C37 1.524(4)
C36 C38 1.535(4)
C36 H36A 0.9800
C33 C35 1.521(4)
C33 C34 1.524(4)
C33 H33A 0.9800
C38 H38A 0.9600
C38 H38B 0.9600
C38 H38C 0.9600
C35 H35A 0.9600
C35 H35B 0.9600
C35 H35C 0.9600
C37 H37A 0.9600
C37 H37B 0.9600
C37 H37C 0.9600
C34 H34A 0.9600
C34 H34B 0.9600
C34 H34C 0.9600
C30 H30A 0.9300

loop_
_geom_torsion_atom_site_label_1
_geom_torsion_atom_site_label_2
_geom_torsion_atom_site_label_3
_geom_torsion_atom_site_label_4
_geom_torsion
O1 Cu1 N1 C12 63.2(2)
N2 Cu1 N1 C12 179.95(19)
O3 Cu1 N1 C12 -68.9(2)
O1 Cu1 N1 C16 -109.55(17)
N2 Cu1 N1 C16 7.21(16)
O3 Cu1 N1 C16 118.32(17)
N1 Cu1 O1 C1 -157.15(17)
N2 Cu1 O1 C1 99.44(18)
O3 Cu1 O1 C1 -9.99(17)
Cu1 O1 C1 O2 -171.4(2)
Cu1 O1 C1 C2 8.8(3)
O3 C2 C1 O2 -179.6(2)
C3 C2 C1 O2 -0.8(3)
O3 C2 C1 O1 0.3(3)
C3 C2 C1 O1 179.1(2)
C3 C2 O3 Cu1 173.29(17)
C1 C2 O3 Cu1 -8.0(3)
N1 Cu1 O3 C2 158.82(16)
O1 Cu1 O3 C2 9.47(16)
N2 Cu1 O3 C2 -103.62(17)
C16 N1 C12 C13 0.4(3)
Cu1 N1 C12 C13 -172.15(17)
C16 N1 C12 C17 178.54(19)
Cu1 N1 C12 C17 6.0(3)
O3 C2 C3 C4 82.3(3)
C1 C2 C3 C4 -96.5(3)
O3 C2 C3 C8 -96.9(3)
C1 C2 C3 C8 84.4(3)
C4 C5 C6 C7 -0.8(4)
C4 C5 C6 C11 178.3(2)
C21 C22 C17 C18 4.5(3)
C24 C22 C17 C18 -174.6(2)
C21 C22 C17 C12 -172.3(2)
C24 C22 C17 C12 8.6(3)
N1 C12 C17 C22 104.4(3)
C13 C12 C17 C22 -77.5(3)
N1 C12 C17 C18 -72.5(3)
C13 C12 C17 C18 105.6(3)
C5 C6 C7 C8 -0.5(4)
C11 C6 C7 C8 -179.6(2)
N1 Cu1 N2 C25 -6.91(16)
O1 Cu1 N2 C25 131.25(16)
O3 Cu1 N2 C25 -140.61(15)
N1 Cu1 N2 C27 178.44(18)
O1 Cu1 N2 C27 -43.40(19)
O3 Cu1 N2 C27 44.75(18)
C6 C7 C8 C3 1.3(4)
C6 C7 C8 C10 -179.6(2)
C4 C3 C8 C7 -0.8(3)
C2 C3 C8 C7 178.3(2)
C4 C3 C8 C10 -179.9(2)
C2 C3 C8 C10 -0.8(3)
C21 C20 C19 C18 2.2(4)
C19 C20 C21 C22 -2.0(4)
C17 C22 C21 C20 -1.3(4)
C24 C22 C21 C20 177.9(2)
C20 C19 C18 C17 1.0(4)
C20 C19 C18 C23 -178.7(2)
C22 C17 C18 C19 -4.4(3)
C12 C17 C18 C19 172.5(2)
C22 C17 C18 C23 175.3(2)
C12 C17 C18 C23 -7.9(3)
C8 C3 C4 C5 -0.4(3)
C2 C3 C4 C5 -179.6(2)
C8 C3 C4 C9 178.7(2)
C2 C3 C4 C9 -0.4(3)
C6 C5 C4 C3 1.3(3)
C6 C5 C4 C9 -177.9(2)
C12 N1 C16 C15 -1.5(3)
Cu1 N1 C16 C15 171.73(17)
C12 N1 C16 C25 -179.82(19)
Cu1 N1 C16 C25 -6.6(2)
C14 C15 C16 N1 1.1(3)
C14 C15 C16 C25 179.3(2)
N1 C12 C13 C14 1.1(4)
C17 C12 C13 C14 -176.9(2)
C27 N2 C25 C26 -0.3(4)
Cu1 N2 C25 C26 -175.00(19)
C27 N2 C25 C16 180.00(19)
Cu1 N2 C25 C16 5.3(2)
N1 C16 C25 N2 0.5(3)
C15 C16 C25 N2 -177.8(2)
N1 C16 C25 C26 -179.2(2)
C15 C16 C25 C26 2.5(3)
C12 C13 C14 C15 -1.4(4)
C16 C15 C14 C13 0.4(4)
C27 C28 C29 C30 -1.2(4)
C33 C28 C29 C30 174.8(2)
C29 C28 C27 C32 2.0(3)
C33 C28 C27 C32 -174.0(2)
C29 C28 C27 N2 174.6(2)
C33 C28 C27 N2 -1.4(3)
C25 N2 C27 C32 -104.0(3)
Cu1 N2 C27 C32 70.1(2)
C25 N2 C27 C28 83.1(3)
Cu1 N2 C27 C28 -102.8(2)
C29 C28 C33 C35 -83.1(3)
C27 C28 C33 C35 92.8(3)
C29 C28 C33 C34 40.9(3)
C27 C28 C33 C34 -143.2(2)
C30 C31 C32 C27 0.5(4)
C30 C31 C32 C36 178.4(2)
C28 C27 C32 C31 -1.6(3)
N2 C27 C32 C31 -174.4(2)
C28 C27 C32 C36 -179.5(2)
N2 C27 C32 C36 7.7(3)
C37 C36 C32 C31 -83.5(3)
C38 C36 C32 C31 40.3(3)
C37 C36 C32 C27 94.4(3)
C38 C36 C32 C27 -141.8(2)
C32 C31 C30 C29 0.2(4)
C28 C29 C30 C31 0.2(4)
